data_9015303
loop_
_publ_author_name
'Hazemann, J.-L.'
'B\'erar, J. F.'
'Manceau, A.'

_publ_section_title
;
 Rietveld studies of the aluminium-iron substitution in synthetic goethite
;
_journal_coden_ASTM MSFOEP
_journal_name_full 'Materials Science Forum'
_journal_page_first 821
_journal_page_last 826
_journal_paper_doi 10.4028/www.scientific.net/MSF.79-82.821
_journal_volume 79-82
_journal_year 1991
_chemical_formula_sum 'Al O2'
_chemical_name_mineral Diaspore
_space_group_IT_number 62
_symmetry_space_group_name_Hall '-P 2c 2ab'
_symmetry_space_group_name_H-M 'P b n m'
_cell_angle_alpha 90
_cell_angle_beta 90
_cell_angle_gamma 90
_cell_length_a 4.4031
_cell_length_b 9.4252
_cell_length_c 2.8452
_cell_formula_units_Z 4
_cell_volume 118.076
_database_code_amcsd 0016646
_exptl_crystal_density_diffrn 3.318
_cod_duplicate_entry 1008769
_cod_database_code 9015303

loop_
_space_group_symop_operation_xyz
x,y,z
x,y,1/2-z
-x,-y,1/2+z
1/2+x,1/2-y,1/2+z
1/2-x,1/2+y,1/2-z
1/2-x,1/2+y,z
1/2+x,1/2-y,-z
-x,-y,-z

loop_
_atom_site_label
_atom_site_fract_x
_atom_site_fract_y
_atom_site_fract_z
Al1 0.04500 0.85490 0.25000
O1 0.71300 0.19900 0.25000
O2 0.20000 0.05370 0.25000

loop_
_cod_related_entry_id
_cod_related_entry_database
_cod_related_entry_code
1 AMCSD 0016646
